data_4085815
loop_
_publ_author_name
'Wei, Yun'
'Wang, Shaowu'
'Zhou, Shuangliu'
'Feng, Zhijun'
'Guo, Liping'
'Zhu, Xiancui'
'Mu, Xiaolong'
'Yao, Fangshi'

_publ_section_title
;
 Aluminum Alkyl Complexes Supported by Bidentate N,N Ligands: Synthesis,
 Structure, and Catalytic Activity for Guanylation of Amines
;
_journal_issue 10
_journal_name_full Organometallics
_journal_page_first 1882
_journal_paper_doi 10.1021/acs.organomet.5b00101
_journal_volume 34
_journal_year 2015
_chemical_formula_sum 'C24 H34 Al2 N4'
_chemical_formula_weight 432.51
_chemical_name_systematic
; 
 ? 
;
_space_group_IT_number 15
_symmetry_cell_setting monoclinic
_symmetry_space_group_name_Hall '-C 2yc'
_symmetry_space_group_name_H-M 'C 1 2/c 1'
_atom_sites_solution_hydrogens geom
_atom_sites_solution_primary direct
_atom_sites_solution_secondary difmap
_audit_creation_method SHELXL-97
_cell_angle_alpha 90.00
_cell_angle_beta 102.2310(10)
_cell_angle_gamma 90.00
_cell_formula_units_Z 4
_cell_length_a 14.3230(13)
_cell_length_b 12.9714(13)
_cell_length_c 13.7702(13)
_cell_measurement_reflns_used 5683
_cell_measurement_temperature 293(2)
_cell_measurement_theta_max 27.26
_cell_measurement_theta_min 2.44
_cell_volume 2500.3(4)
_computing_cell_refinement 'Bruker SMART'
_computing_data_collection 'Bruker SMART'
_computing_data_reduction 'Bruker SAINT'
_computing_molecular_graphics 'Bruker SHELXTL'
_computing_publication_material 'Bruker SHELXTL'
_computing_structure_refinement 'SHELXL-97 (Sheldrick, 1997)'
_computing_structure_solution 'SHELXS-97 (Sheldrick, 1990)'
_diffrn_ambient_temperature 293(2)
_diffrn_measured_fraction_theta_full 0.994
_diffrn_measured_fraction_theta_max 0.994
_diffrn_measurement_device_type 'CCD area detector'
_diffrn_measurement_method 'phi and omega scans'
_diffrn_radiation_monochromator graphite
_diffrn_radiation_source 'fine-focus sealed tube'
_diffrn_radiation_type MoK\a
_diffrn_radiation_wavelength 0.71073
_diffrn_reflns_av_R_equivalents 0.0323
_diffrn_reflns_av_sigmaI/netI 0.0257
_diffrn_reflns_limit_h_max 18
_diffrn_reflns_limit_h_min -16
_diffrn_reflns_limit_k_max 16
_diffrn_reflns_limit_k_min -16
_diffrn_reflns_limit_l_max 17
_diffrn_reflns_limit_l_min -17
_diffrn_reflns_number 10457
_diffrn_reflns_theta_full 27.36
_diffrn_reflns_theta_max 27.36
_diffrn_reflns_theta_min 2.14
_exptl_absorpt_coefficient_mu 0.133
_exptl_absorpt_correction_T_max 0.9803
_exptl_absorpt_correction_T_min 0.9738
_exptl_absorpt_correction_type multi-scan
_exptl_crystal_colour yellow
_exptl_crystal_density_diffrn 1.149
_exptl_crystal_density_method 'not measured'
_exptl_crystal_description block
_exptl_crystal_F_000 928
_exptl_crystal_size_max 0.20
_exptl_crystal_size_mid 0.17
_exptl_crystal_size_min 0.15
_refine_diff_density_max 0.208
_refine_diff_density_min -0.236
_refine_diff_density_rms 0.052
_refine_ls_extinction_method none
_refine_ls_goodness_of_fit_ref 1.054
_refine_ls_hydrogen_treatment mixed
_refine_ls_matrix_type full
_refine_ls_number_parameters 138
_refine_ls_number_reflns 2823
_refine_ls_number_restraints 0
_refine_ls_restrained_S_all 1.054
_refine_ls_R_factor_all 0.0491
_refine_ls_R_factor_gt 0.0403
_refine_ls_shift/su_max 0.001
_refine_ls_shift/su_mean 0.000
_refine_ls_structure_factor_coef Fsqd
_refine_ls_weighting_details 'calc w=1/[\s^2^(Fo^2^)+(0.0607P)^2^+0.9343P] where P=(Fo^2^+2Fc^2^)/3'
_refine_ls_weighting_scheme calc
_refine_ls_wR_factor_gt 0.1096
_refine_ls_wR_factor_ref 0.1170
_reflns_number_gt 2340
_reflns_number_total 2823
_reflns_threshold_expression >2sigma(I)
_cod_data_source_file om5b00101_si_002.cif
_cod_data_source_block 120417b
_cod_depositor_comments
;
The following automatic conversions were performed:

'_symmetry_cell_setting' value 'Monoclinic' changed to 'monoclinic'
according to
/usr/data/users/saulius/crontab/automatic-downloads/rss-feeds/ACS/lib/dictionaries/cif_core.dic
dictionary named 'cif_core.dic' version 2.4.2 from 2011-04-26.

Automatic conversion script
Id: cif_fix_values 3271 2015-04-21 07:52:19Z andrius 

 Adding full bibliography for 4085814--4085820.cif.
;
_cod_original_sg_symbol_H-M C2/c
_cod_database_code 4085815

loop_
_symmetry_equiv_pos_as_xyz
'x, y, z'
'-x, y, -z+1/2'
'x+1/2, y+1/2, z'
'-x+1/2, y+1/2, -z+1/2'
'-x, -y, -z'
'x, -y, z-1/2'
'-x+1/2, -y+1/2, -z'
'x+1/2, -y+1/2, z-1/2'

loop_
_atom_site_label
_atom_site_type_symbol
_atom_site_fract_x
_atom_site_fract_y
_atom_site_fract_z
_atom_site_U_iso_or_equiv
_atom_site_adp_type
_atom_site_occupancy
_atom_site_symmetry_multiplicity
_atom_site_calc_flag
_atom_site_refinement_flags
Al1 Al 0.10328(3) 0.22717(3) 0.15680(3) 0.04441(15) Uani 1 1 d .
C1 C 0.21091(13) 0.14648(17) 0.13070(19) 0.0799(6) Uani 1 1 d .
H1A H 0.2360 0.1039 0.1872 0.120 Uiso 1 1 calc R
H1B H 0.2599 0.1923 0.1187 0.120 Uiso 1 1 calc R
H1C H 0.1895 0.1037 0.0734 0.120 Uiso 1 1 calc R
C2 C 0.13889(14) 0.33845(14) 0.25377(13) 0.0645(5) Uani 1 1 d .
H2A H 0.0844 0.3815 0.2537 0.097 Uiso 1 1 calc R
H2B H 0.1890 0.3789 0.2364 0.097 Uiso 1 1 calc R
H2C H 0.1607 0.3095 0.3188 0.097 Uiso 1 1 calc R
C3 C -0.08080(10) 0.18088(11) 0.05828(10) 0.0439(3) Uani 1 1 d .
C4 C -0.16648(11) 0.13584(14) 0.02538(13) 0.0596(4) Uani 1 1 d .
H4A H -0.1854 0.0813 0.0606 0.072 Uiso 1 1 calc R
H4B H -0.2066 0.1593 -0.0325 0.072 Uiso 1 1 calc R
C5 C -0.05088(11) 0.26646(12) 0.00063(10) 0.0467(3) Uani 1 1 d .
C6 C -0.10708(14) 0.31378(15) -0.08232(12) 0.0641(5) Uani 1 1 d .
H6 H -0.1703 0.2936 -0.1049 0.077 Uiso 1 1 calc R
C7 C -0.06892(17) 0.38991(16) -0.13033(14) 0.0753(6) Uani 1 1 d .
H7 H -0.1063 0.4214 -0.1859 0.090 Uiso 1 1 calc R
C8 C 0.02327(17) 0.42007(14) -0.09760(14) 0.0706(5) Uani 1 1 d .
H8 H 0.0498 0.4713 -0.1305 0.085 Uiso 1 1 calc R
C9 C 0.07643(14) 0.37284(13) -0.01445(12) 0.0591(4) Uani 1 1 d .
H9 H 0.1394 0.3933 0.0090 0.071 Uiso 1 1 calc R
C10 C -0.03100(10) 0.06632(10) 0.19756(10) 0.0410(3) Uani 1 1 d .
H10 H -0.0981 0.0685 0.2031 0.049 Uiso 1 1 calc R
C11 C -0.01548(14) -0.03303(12) 0.14248(12) 0.0562(4) Uani 1 1 d .
H11A H -0.0582 -0.0333 0.0776 0.067 Uiso 1 1 calc R
H11B H 0.0495 -0.0343 0.1325 0.067 Uiso 1 1 calc R
C12 C -0.03320(17) -0.12940(13) 0.19919(14) 0.0741(6) Uani 1 1 d .
H12A H -0.0991 -0.1307 0.2065 0.089 Uiso 1 1 calc R
H12B H -0.0219 -0.1904 0.1626 0.089 Uiso 1 1 calc R
N1 N -0.01228(8) 0.15709(9) 0.14163(8) 0.0389(3) Uani 1 1 d .
N2 N 0.03977(9) 0.29796(9) 0.03368(9) 0.0469(3) Uani 1 1 d .

loop_
_atom_site_aniso_label
_atom_site_aniso_U_11
_atom_site_aniso_U_22
_atom_site_aniso_U_33
_atom_site_aniso_U_23
_atom_site_aniso_U_13
_atom_site_aniso_U_12
Al1 0.0427(2) 0.0467(3) 0.0431(3) 0.00420(17) 0.00752(18) -0.00073(17)
C1 0.0497(10) 0.0812(13) 0.1107(17) 0.0013(12) 0.0212(10) 0.0085(9)
C2 0.0755(11) 0.0616(10) 0.0525(9) 0.0009(8) 0.0050(8) -0.0199(9)
C3 0.0453(7) 0.0519(8) 0.0349(6) -0.0043(6) 0.0095(5) 0.0082(6)
C4 0.0506(9) 0.0736(11) 0.0505(9) -0.0041(8) 0.0014(7) 0.0000(8)
C5 0.0533(8) 0.0535(8) 0.0346(7) -0.0010(6) 0.0121(6) 0.0141(6)
C6 0.0683(11) 0.0768(11) 0.0457(8) 0.0095(8) 0.0089(8) 0.0205(9)
C7 0.0984(15) 0.0777(13) 0.0495(9) 0.0185(9) 0.0150(10) 0.0250(12)
C8 0.1099(16) 0.0567(10) 0.0530(9) 0.0135(8) 0.0350(10) 0.0104(10)
C9 0.0768(11) 0.0549(9) 0.0523(9) 0.0047(7) 0.0288(8) 0.0018(8)
C10 0.0466(7) 0.0409(7) 0.0385(7) -0.0033(5) 0.0160(6) -0.0020(6)
C11 0.0793(11) 0.0466(8) 0.0481(8) -0.0071(6) 0.0258(8) -0.0005(7)
C12 0.1186(17) 0.0423(8) 0.0733(11) -0.0131(8) 0.0471(12) -0.0083(9)
N1 0.0411(6) 0.0425(6) 0.0333(5) 0.0004(4) 0.0083(4) 0.0012(5)
N2 0.0576(7) 0.0482(6) 0.0381(6) 0.0032(5) 0.0171(5) 0.0062(5)

loop_
_atom_type_symbol
_atom_type_description
_atom_type_scat_dispersion_real
_atom_type_scat_dispersion_imag
_atom_type_scat_source
C C 0.0033 0.0016 'International Tables Vol C Tables 4.2.6.8 and 6.1.1.4'
H H 0.0000 0.0000 'International Tables Vol C Tables 4.2.6.8 and 6.1.1.4'
N N 0.0061 0.0033 'International Tables Vol C Tables 4.2.6.8 and 6.1.1.4'
Al Al 0.0645 0.0514 'International Tables Vol C Tables 4.2.6.8 and 6.1.1.4'

loop_
_geom_angle_atom_site_label_1
_geom_angle_atom_site_label_2
_geom_angle_atom_site_label_3
_geom_angle
_geom_angle_site_symmetry_1
_geom_angle_site_symmetry_3
N1 Al1 C1 115.74(8) . .
N1 Al1 C2 122.23(7) . .
C1 Al1 C2 114.67(9) . .
N1 Al1 N2 83.90(5) . .
C1 Al1 N2 109.19(8) . .
C2 Al1 N2 104.41(7) . .
Al1 C1 H1A 109.5 . .
Al1 C1 H1B 109.5 . .
H1A C1 H1B 109.5 . .
Al1 C1 H1C 109.5 . .
H1A C1 H1C 109.5 . .
H1B C1 H1C 109.5 . .
Al1 C2 H2A 109.5 . .
Al1 C2 H2B 109.5 . .
H2A C2 H2B 109.5 . .
Al1 C2 H2C 109.5 . .
H2A C2 H2C 109.5 . .
H2B C2 H2C 109.5 . .
C4 C3 N1 128.32(14) . .
C4 C3 C5 119.43(14) . .
N1 C3 C5 112.25(12) . .
C3 C4 H4A 120.0 . .
C3 C4 H4B 120.0 . .
H4A C4 H4B 120.0 . .
N2 C5 C6 119.49(15) . .
N2 C5 C3 114.51(12) . .
C6 C5 C3 126.00(15) . .
C7 C6 C5 119.65(19) . .
C7 C6 H6 120.2 . .
C5 C6 H6 120.2 . .
C8 C7 C6 120.54(17) . .
C8 C7 H7 119.7 . .
C6 C7 H7 119.7 . .
C7 C8 C9 118.34(18) . .
C7 C8 H8 120.8 . .
C9 C8 H8 120.8 . .
N2 C9 C8 121.78(18) . .
N2 C9 H9 119.1 . .
C8 C9 H9 119.1 . .
N1 C10 C10 111.31(9) . 2
N1 C10 C11 110.72(11) . .
C10 C10 C11 110.57(10) 2 .
N1 C10 H10 108.0 . .
C10 C10 H10 108.0 2 .
C11 C10 H10 108.0 . .
C12 C11 C10 112.22(12) . .
C12 C11 H11A 109.2 . .
C10 C11 H11A 109.2 . .
C12 C11 H11B 109.2 . .
C10 C11 H11B 109.2 . .
H11A C11 H11B 107.9 . .
C12 C12 C11 109.45(15) 2 .
C12 C12 H12A 109.8 2 .
C11 C12 H12A 109.8 . .
C12 C12 H12B 109.8 2 .
C11 C12 H12B 109.8 . .
H12A C12 H12B 108.2 . .
C3 N1 C10 116.18(11) . .
C3 N1 Al1 116.34(9) . .
C10 N1 Al1 126.31(9) . .
C9 N2 C5 120.18(14) . .
C9 N2 Al1 127.09(12) . .
C5 N2 Al1 112.69(10) . .

loop_
_geom_bond_atom_site_label_1
_geom_bond_atom_site_label_2
_geom_bond_distance
_geom_bond_site_symmetry_2
Al1 N1 1.8609(12) .
Al1 C1 1.9586(19) .
Al1 C2 1.9591(18) .
Al1 N2 1.9726(13) .
C1 H1A 0.9600 .
C1 H1B 0.9600 .
C1 H1C 0.9600 .
C2 H2A 0.9600 .
C2 H2B 0.9600 .
C2 H2C 0.9600 .
C3 C4 1.348(2) .
C3 N1 1.3779(17) .
C3 C5 1.480(2) .
C4 H4A 0.9300 .
C4 H4B 0.9300 .
C5 N2 1.345(2) .
C5 C6 1.393(2) .
C6 C7 1.365(3) .
C6 H6 0.9300 .
C7 C8 1.359(3) .
C7 H7 0.9300 .
C8 C9 1.377(3) .
C8 H8 0.9300 .
C9 N2 1.3438(19) .
C9 H9 0.9300 .
C10 N1 1.4624(17) .
C10 C10 1.527(3) 2
C10 C11 1.5352(19) .
C10 H10 0.9800 .
C11 C12 1.524(2) .
C11 H11A 0.9700 .
C11 H11B 0.9700 .
C12 C12 1.516(4) 2
C12 H12A 0.9700 .
C12 H12B 0.9700 .
